data_8105331
loop_
_publ_author_name
'Zhang, Lingfan'
'Ding, Man-Hua'

_publ_section_title
;
 The crystal structure of
 1,8-bis(pyridin-4-ylethynyl)anthracene-1,2,4,5-tetrafluoro-3,6-diiodobenzene
 (2/1), C62H32F4I2N4
;
_journal_issue 4
_journal_name_full 'Zeitschrift f\"ur Kristallographie - New Crystal Structures'
_journal_page_first 919
_journal_page_last 921
_journal_paper_doi 10.1515/ncrs-2020-0102
_journal_volume 235
_journal_year 2020
_chemical_formula_sum 'C31 H16 F2 I N2'
_chemical_formula_weight 581.36
_space_group_crystal_system triclinic
_space_group_IT_number 2
_space_group_name_Hall '-P 1'
_space_group_name_H-M_alt 'P -1'
_atom_sites_solution_hydrogens geom
_cell_angle_alpha 106.740(9)
_cell_angle_beta 98.981(9)
_cell_angle_gamma 115.198(9)
_cell_formula_units_Z 2
_cell_length_a 10.201(9)
_cell_length_b 10.897(9)
_cell_length_c 13.499(12)
_cell_measurement_reflns_used 7433
_cell_measurement_temperature 296(2)
_cell_measurement_theta_max 27.24
_cell_measurement_theta_min 2.20
_cell_volume 1231.1(19)
_computing_cell_refinement 'Bruker SAINT'
_computing_data_collection 'Bruker APEX2'
_computing_data_reduction 'Bruker SAINT'
_computing_molecular_graphics 'Bruker SHELXTL'
_computing_publication_material 'Bruker SHELXTL'
_computing_structure_refinement 'SHELXL-2014/7 (Sheldrick, 2014)'
_computing_structure_solution 'SHELXS-97 (Sheldrick 2008)'
_diffrn_ambient_temperature 296(2)
_diffrn_measured_fraction_theta_full 0.998
_diffrn_measured_fraction_theta_max 0.998
_diffrn_measurement_device_type 'Bruker APEX-II CCD'
_diffrn_measurement_method '\f and \w scans'
_diffrn_radiation_type MoK\a
_diffrn_radiation_wavelength 0.71073
_diffrn_reflns_av_R_equivalents 0.0363
_diffrn_reflns_av_unetI/netI 0.0309
_diffrn_reflns_Laue_measured_fraction_full 0.998
_diffrn_reflns_Laue_measured_fraction_max 0.998
_diffrn_reflns_limit_h_max 12
_diffrn_reflns_limit_h_min -12
_diffrn_reflns_limit_k_max 12
_diffrn_reflns_limit_k_min -12
_diffrn_reflns_limit_l_max 16
_diffrn_reflns_limit_l_min -16
_diffrn_reflns_number 11786
_diffrn_reflns_point_group_measured_fraction_full 0.998
_diffrn_reflns_point_group_measured_fraction_max 0.998
_diffrn_reflns_theta_full 25.000
_diffrn_reflns_theta_max 25.000
_diffrn_reflns_theta_min 1.664
_exptl_absorpt_coefficient_mu 1.338
_exptl_absorpt_correction_T_max 0.7481
_exptl_absorpt_correction_T_min 0.6029
_exptl_absorpt_correction_type multi-scan
_exptl_crystal_colour yellow
_exptl_crystal_density_diffrn 1.568
_exptl_crystal_description prism
_exptl_crystal_F_000 574
_exptl_crystal_size_max 0.420
_exptl_crystal_size_mid 0.360
_exptl_crystal_size_min 0.230
_exptl_transmission_factor_max 0.75
_exptl_transmission_factor_min 0.60
_refine_diff_density_max 0.641
_refine_diff_density_min -0.442
_refine_diff_density_rms 0.054
_refine_ls_extinction_coef .
_refine_ls_extinction_method none
_refine_ls_goodness_of_fit_ref 1.064
_refine_ls_hydrogen_treatment constr
_refine_ls_matrix_type full
_refine_ls_number_parameters 325
_refine_ls_number_reflns 4317
_refine_ls_number_restraints 0
_refine_ls_restrained_S_all 1.064
_refine_ls_R_factor_all 0.0286
_refine_ls_R_factor_gt 0.0251
_refine_ls_shift/su_max 0.001
_refine_ls_shift/su_mean 0.000
_refine_ls_structure_factor_coef Fsqd
_refine_ls_weighting_details 'w=1/[\s^2^(Fo^2^)+(0.0274P)^2^+0.4209P] where P=(Fo^2^+2Fc^2^)/3'
_refine_ls_weighting_scheme calc
_refine_ls_wR_factor_gt 0.0643
_refine_ls_wR_factor_ref 0.0673
_reflns_Friedel_coverage 0.000
_reflns_Friedel_fraction_full .
_reflns_Friedel_fraction_max .
_reflns_number_gt 3920
_reflns_number_total 4317
_reflns_threshold_expression 'I > 2\s(I)'
_cod_data_source_file suppl_ncrs-2020-0102_suppl.cif
_cod_data_source_block 1907311_0m_a
_cod_original_cell_volume 1231.1(18)
_cod_database_code 8105331
_shelx_space_group_comment
; 
The symmetry employed for this shelxl refinement is uniquely defined 
by the following loop, which should always be used as a source of 
symmetry information in preference to the above space-group names. 
They are only intended as comments. 
;
_shelx_estimated_absorpt_t_min 0.603
_shelx_estimated_absorpt_t_max 0.748

loop_
_space_group_symop_operation_xyz
'x, y, z'
'-x, -y, -z'

loop_
_atom_site_label
_atom_site_type_symbol
_atom_site_fract_x
_atom_site_fract_y
_atom_site_fract_z
_atom_site_U_iso_or_equiv
_atom_site_adp_type
_atom_site_occupancy
_atom_site_site_symmetry_order
_atom_site_calc_flag
_atom_site_refinement_flags_posn
_atom_site_refinement_flags_adp
_atom_site_refinement_flags_occupancy
_atom_site_disorder_assembly
_atom_site_disorder_group
I1 I 0.16536(2) 0.83169(2) 0.77971(2) 0.06046(8) Uani 1 1 d . . . . .
F1 F 0.36054(18) 1.15645(16) 0.97117(13) 0.0677(4) Uani 1 1 d . . . . .
F2 F 0.38611(18) 0.71614(15) 0.86054(12) 0.0659(4) Uani 1 1 d . . . . .
N1 N 0.8650(3) 0.6543(3) 0.6110(2) 0.0788(7) Uani 1 1 d . . . . .
N2 N 1.0337(4) 0.3256(4) 0.7559(3) 0.1050(11) Uani 1 1 d . . . . .
C1 C 0.7440(4) 0.5694(3) 0.6318(2) 0.0750(8) Uani 1 1 d . . . . .
H1 H 0.7423 0.5987 0.7032 0.090 Uiso 1 1 calc R U . . .
C2 C 0.6205(3) 0.4406(3) 0.5545(2) 0.0696(7) Uani 1 1 d . . . . .
H2 H 0.5379 0.3854 0.5736 0.084 Uiso 1 1 calc R U . . .
C3 C 0.6209(3) 0.3942(3) 0.4478(2) 0.0536(6) Uani 1 1 d . . . . .
C4 C 0.7459(3) 0.4819(3) 0.4249(2) 0.0749(8) Uani 1 1 d . . . . .
H4 H 0.7511 0.4556 0.3543 0.090 Uiso 1 1 calc R U . . .
C5 C 0.8639(4) 0.6101(4) 0.5089(3) 0.0914(11) Uani 1 1 d . . . . .
H5 H 0.9476 0.6687 0.4924 0.110 Uiso 1 1 calc R U . . .
C6 C 0.4948(3) 0.2604(3) 0.3640(2) 0.0598(6) Uani 1 1 d . . . . .
C7 C 0.3914(3) 0.1505(3) 0.2926(2) 0.0554(6) Uani 1 1 d . . . . .
C8 C 0.2738(3) 0.0166(2) 0.2027(2) 0.0518(5) Uani 1 1 d . . . . .
C9 C 0.1474(3) 0.0114(3) 0.1459(2) 0.0653(7) Uani 1 1 d . . . . .
H9 H 0.1341 0.0932 0.1677 0.078 Uiso 1 1 calc R U . . .
C10 C 0.0364(3) -0.1176(3) 0.0540(2) 0.0701(8) Uani 1 1 d . . . . .
H10 H -0.0513 -0.1212 0.0176 0.084 Uiso 1 1 calc R U . . .
C11 C 0.0561(3) -0.2359(3) 0.0184(2) 0.0632(7) Uani 1 1 d . . . . .
H11 H -0.0159 -0.3175 -0.0445 0.076 Uiso 1 1 calc R U . . .
C12 C 0.1846(3) -0.2384(2) 0.07492(19) 0.0507(5) Uani 1 1 d . . . . .
C13 C 0.2057(3) -0.3595(3) 0.0415(2) 0.0571(6) Uani 1 1 d . . . . .
H13 H 0.1379 -0.4396 -0.0234 0.069 Uiso 1 1 calc R U . . .
C14 C 0.3251(3) -0.3648(3) 0.1021(2) 0.0555(6) Uani 1 1 d . . . . .
C15 C 0.4293(3) -0.2408(2) 0.20265(19) 0.0484(5) Uani 1 1 d . . . . .
C16 C 0.4128(3) -0.1160(2) 0.23321(18) 0.0468(5) Uani 1 1 d . . . . .
H16 H 0.4833 -0.0340 0.2964 0.056 Uiso 1 1 calc R U . . .
C17 C 0.2941(3) -0.1105(2) 0.17208(18) 0.0464(5) Uani 1 1 d . . . . .
C18 C 0.3466(4) -0.4897(3) 0.0697(3) 0.0739(8) Uani 1 1 d . . . . .
H18 H 0.2817 -0.5692 0.0037 0.089 Uiso 1 1 calc R U . . .
C19 C 0.4581(4) -0.4950(3) 0.1322(3) 0.0844(9) Uani 1 1 d . . . . .
H19 H 0.4698 -0.5777 0.1090 0.101 Uiso 1 1 calc R U . . .
C20 C 0.5579(4) -0.3766(3) 0.2327(3) 0.0758(8) Uani 1 1 d . . . . .
H20 H 0.6332 -0.3833 0.2759 0.091 Uiso 1 1 calc R U . . .
C21 C 0.5459(3) -0.2515(3) 0.2681(2) 0.0576(6) Uani 1 1 d . . . . .
C22 C 0.6467(3) -0.1326(3) 0.3715(2) 0.0593(6) Uani 1 1 d . . . . .
C23 C 0.7273(3) -0.0343(3) 0.4583(2) 0.0637(7) Uani 1 1 d . . . . .
C24 C 0.8289(3) 0.0867(3) 0.5603(2) 0.0640(7) Uani 1 1 d . . . . .
C25 C 0.8165(4) 0.2129(4) 0.5962(3) 0.0823(9) Uani 1 1 d . . . . .
H25 H 0.7398 0.2205 0.5557 0.099 Uiso 1 1 calc R U . . .
C26 C 0.9222(6) 0.3279(4) 0.6946(3) 0.1035(13) Uani 1 1 d . . . . .
H26 H 0.9131 0.4120 0.7184 0.124 Uiso 1 1 calc R U . . .
C27 C 1.0416(4) 0.2026(5) 0.7217(3) 0.0967(12) Uani 1 1 d . . . . .
H27 H 1.1178 0.1976 0.7651 0.116 Uiso 1 1 calc R U . . .
C28 C 0.9439(3) 0.0821(4) 0.6259(3) 0.0774(8) Uani 1 1 d . . . . .
H28 H 0.9551 -0.0011 0.6056 0.093 Uiso 1 1 calc R U . . .
C29 C 0.3666(3) 0.9329(2) 0.91049(18) 0.0473(5) Uani 1 1 d . . . . .
C30 C 0.4283(3) 1.0770(2) 0.9843(2) 0.0489(5) Uani 1 1 d . . . . .
C31 C 0.4411(3) 0.8580(2) 0.92884(19) 0.0479(5) Uani 1 1 d . . . . .

loop_
_atom_site_aniso_label
_atom_site_aniso_U_11
_atom_site_aniso_U_22
_atom_site_aniso_U_33
_atom_site_aniso_U_23
_atom_site_aniso_U_13
_atom_site_aniso_U_12
I1 0.05141(11) 0.05881(12) 0.04867(11) 0.00918(8) 0.00377(8) 0.02051(9)
F1 0.0676(9) 0.0545(8) 0.0718(10) 0.0120(7) 0.0053(8) 0.0367(7)
F2 0.0713(9) 0.0407(7) 0.0596(9) -0.0012(6) 0.0043(7) 0.0252(7)
N1 0.0646(15) 0.0635(15) 0.0634(16) 0.0029(12) 0.0002(12) 0.0156(12)
N2 0.085(2) 0.097(2) 0.0665(18) 0.0162(17) 0.0175(16) 0.0026(19)
C1 0.076(2) 0.0706(18) 0.0510(16) 0.0046(13) 0.0105(14) 0.0294(16)
C2 0.0636(17) 0.0606(16) 0.0658(17) 0.0151(14) 0.0203(14) 0.0216(14)
C3 0.0512(13) 0.0408(12) 0.0548(14) 0.0085(10) 0.0045(11) 0.0221(11)
C4 0.0671(18) 0.0682(18) 0.0514(15) 0.0094(13) 0.0128(13) 0.0131(15)
C5 0.0672(19) 0.075(2) 0.070(2) 0.0121(17) 0.0122(16) -0.0028(16)
C6 0.0566(15) 0.0449(13) 0.0650(16) 0.0120(12) 0.0090(13) 0.0243(12)
C7 0.0518(14) 0.0454(13) 0.0603(15) 0.0150(12) 0.0126(12) 0.0225(12)
C8 0.0449(12) 0.0412(12) 0.0509(13) 0.0141(10) 0.0062(10) 0.0117(10)
C9 0.0591(15) 0.0555(15) 0.0703(17) 0.0257(13) 0.0072(13) 0.0235(13)
C10 0.0543(15) 0.0651(17) 0.0685(18) 0.0317(15) -0.0050(13) 0.0161(13)
C11 0.0539(15) 0.0552(15) 0.0481(14) 0.0198(12) -0.0015(11) 0.0065(12)
C12 0.0461(13) 0.0408(12) 0.0415(12) 0.0128(10) 0.0074(10) 0.0062(10)
C13 0.0517(14) 0.0419(12) 0.0430(13) 0.0048(10) 0.0089(11) 0.0041(10)
C14 0.0542(14) 0.0393(12) 0.0519(14) 0.0081(10) 0.0180(11) 0.0116(10)
C15 0.0447(12) 0.0427(12) 0.0471(13) 0.0138(10) 0.0159(10) 0.0149(10)
C16 0.0414(11) 0.0390(11) 0.0409(12) 0.0082(9) 0.0081(9) 0.0108(9)
C17 0.0430(12) 0.0399(11) 0.0411(12) 0.0139(9) 0.0102(10) 0.0104(9)
C18 0.0728(19) 0.0476(14) 0.079(2) 0.0046(13) 0.0278(16) 0.0230(14)
C19 0.085(2) 0.0575(17) 0.107(3) 0.0157(17) 0.034(2) 0.0416(17)
C20 0.0718(19) 0.0684(18) 0.096(2) 0.0318(17) 0.0293(17) 0.0423(16)
C21 0.0522(14) 0.0515(13) 0.0634(16) 0.0196(12) 0.0194(12) 0.0230(11)
C22 0.0510(14) 0.0645(16) 0.0645(17) 0.0281(14) 0.0150(13) 0.0300(13)
C23 0.0553(15) 0.0702(17) 0.0630(17) 0.0289(15) 0.0134(13) 0.0294(14)
C24 0.0515(14) 0.0708(17) 0.0572(15) 0.0247(13) 0.0165(12) 0.0207(13)
C25 0.086(2) 0.080(2) 0.073(2) 0.0286(17) 0.0249(17) 0.0360(18)
C26 0.123(3) 0.079(2) 0.079(3) 0.020(2) 0.039(3) 0.031(2)
C27 0.0593(19) 0.123(3) 0.066(2) 0.031(2) 0.0111(16) 0.018(2)
C28 0.0603(17) 0.094(2) 0.0653(18) 0.0290(17) 0.0132(14) 0.0321(16)
C29 0.0449(12) 0.0433(12) 0.0430(12) 0.0114(10) 0.0112(10) 0.0176(10)
C30 0.0492(13) 0.0422(12) 0.0512(13) 0.0145(10) 0.0137(11) 0.0229(10)
C31 0.0471(12) 0.0352(11) 0.0457(12) 0.0061(9) 0.0111(10) 0.0149(10)

loop_
_atom_type_symbol
_atom_type_description
_atom_type_scat_dispersion_real
_atom_type_scat_dispersion_imag
_atom_type_scat_source
C C 0.0033 0.0016 'International Tables Vol C Tables 4.2.6.8 and 6.1.1.4'
H H 0.0000 0.0000 'International Tables Vol C Tables 4.2.6.8 and 6.1.1.4'
N N 0.0061 0.0033 'International Tables Vol C Tables 4.2.6.8 and 6.1.1.4'
F F 0.0171 0.0103 'International Tables Vol C Tables 4.2.6.8 and 6.1.1.4'
I I -0.4742 1.8119 'International Tables Vol C Tables 4.2.6.8 and 6.1.1.4'

loop_
_geom_angle_atom_site_label_1
_geom_angle_atom_site_label_2
_geom_angle_atom_site_label_3
_geom_angle
_geom_angle_site_symmetry_1
_geom_angle_site_symmetry_3
C5 N1 C1 116.5(3) . .
C26 N2 C27 116.6(4) . .
N1 C1 C2 124.1(3) . .
N1 C1 H1 117.9 . .
C2 C1 H1 117.9 . .
C1 C2 C3 119.0(3) . .
C1 C2 H2 120.5 . .
C3 C2 H2 120.5 . .
C4 C3 C2 117.5(2) . .
C4 C3 C6 121.3(3) . .
C2 C3 C6 121.2(3) . .
C3 C4 C5 118.8(3) . .
C3 C4 H4 120.6 . .
C5 C4 H4 120.6 . .
N1 C5 C4 124.1(3) . .
N1 C5 H5 117.9 . .
C4 C5 H5 117.9 . .
C7 C6 C3 178.4(3) . .
C6 C7 C8 176.1(3) . .
C9 C8 C17 120.5(2) . .
C9 C8 C7 120.7(2) . .
C17 C8 C7 118.8(2) . .
C8 C9 C10 120.4(3) . .
C8 C9 H9 119.8 . .
C10 C9 H9 119.8 . .
C11 C10 C9 120.8(3) . .
C11 C10 H10 119.6 . .
C9 C10 H10 119.6 . .
C10 C11 C12 121.6(2) . .
C10 C11 H11 119.2 . .
C12 C11 H11 119.2 . .
C13 C12 C11 122.7(2) . .
C13 C12 C17 119.3(2) . .
C11 C12 C17 118.0(2) . .
C12 C13 C14 122.0(2) . .
C12 C13 H13 119.0 . .
C14 C13 H13 119.0 . .
C13 C14 C18 122.6(2) . .
C13 C14 C15 118.8(2) . .
C18 C14 C15 118.6(3) . .
C16 C15 C21 122.6(2) . .
C16 C15 C14 119.1(2) . .
C21 C15 C14 118.3(2) . .
C17 C16 C15 121.9(2) . .
C17 C16 H16 119.1 . .
C15 C16 H16 119.1 . .
C16 C17 C12 118.7(2) . .
C16 C17 C8 122.9(2) . .
C12 C17 C8 118.4(2) . .
C19 C18 C14 121.4(3) . .
C19 C18 H18 119.3 . .
C14 C18 H18 119.3 . .
C18 C19 C20 120.7(3) . .
C18 C19 H19 119.7 . .
C20 C19 H19 119.7 . .
C21 C20 C19 121.1(3) . .
C21 C20 H20 119.5 . .
C19 C20 H20 119.5 . .
C20 C21 C22 120.5(3) . .
C20 C21 C15 119.9(3) . .
C22 C21 C15 119.6(2) . .
C23 C22 C21 178.3(3) . .
C22 C23 C24 177.5(3) . .
C28 C24 C25 117.7(3) . .
C28 C24 C23 121.0(3) . .
C25 C24 C23 121.3(3) . .
C24 C25 C26 118.1(4) . .
C24 C25 H25 120.9 . .
C26 C25 H25 121.0 . .
N2 C26 C25 124.5(4) . .
N2 C26 H26 117.8 . .
C25 C26 H26 117.8 . .
N2 C27 C28 124.1(4) . .
N2 C27 H27 118.0 . .
C28 C27 H27 118.0 . .
C27 C28 C24 119.0(4) . .
C27 C28 H28 120.5 . .
C24 C28 H28 120.5 . .
C31 C29 C30 117.1(2) . .
C31 C29 I1 121.50(17) . .
C30 C29 I1 121.39(17) . .
F1 C30 C31 118.8(2) . 2_677
F1 C30 C29 120.1(2) . .
C31 C30 C29 121.1(2) 2_677 .
F2 C31 C30 118.0(2) . 2_677
F2 C31 C29 120.2(2) . .
C30 C31 C29 121.8(2) 2_677 .

loop_
_geom_bond_atom_site_label_1
_geom_bond_atom_site_label_2
_geom_bond_distance
_geom_bond_site_symmetry_2
I1 C29 2.090(3) .
F1 C30 1.348(3) .
F2 C31 1.354(3) .
N1 C5 1.318(4) .
N1 C1 1.320(4) .
N2 C26 1.312(6) .
N2 C27 1.328(6) .
C1 C2 1.373(4) .
C1 H1 0.9300 .
C2 C3 1.384(4) .
C2 H2 0.9300 .
C3 C4 1.375(4) .
C3 C6 1.435(3) .
C4 C5 1.384(4) .
C4 H4 0.9300 .
C5 H5 0.9300 .
C6 C7 1.191(3) .
C7 C8 1.441(3) .
C8 C9 1.363(4) .
C8 C17 1.441(4) .
C9 C10 1.414(4) .
C9 H9 0.9300 .
C10 C11 1.351(4) .
C10 H10 0.9300 .
C11 C12 1.425(4) .
C11 H11 0.9300 .
C12 C13 1.385(4) .
C12 C17 1.440(3) .
C13 C14 1.390(4) .
C13 H13 0.9300 .
C14 C18 1.426(4) .
C14 C15 1.438(3) .
C15 C16 1.393(3) .
C15 C21 1.435(4) .
C16 C17 1.389(3) .
C16 H16 0.9300 .
C18 C19 1.340(5) .
C18 H18 0.9300 .
C19 C20 1.408(5) .
C19 H19 0.9300 .
C20 C21 1.374(4) .
C20 H20 0.9300 .
C21 C22 1.435(4) .
C22 C23 1.193(4) .
C23 C24 1.433(4) .
C24 C28 1.384(4) .
C24 C25 1.388(5) .
C25 C26 1.393(5) .
C25 H25 0.9300 .
C26 H26 0.9300 .
C27 C28 1.376(5) .
C27 H27 0.9300 .
C28 H28 0.9300 .
C29 C31 1.375(3) .
C29 C30 1.384(3) .
C30 C31 1.372(3) 2_677
C31 C30 1.372(3) 2_677

loop_
_geom_torsion_atom_site_label_1
_geom_torsion_atom_site_label_2
_geom_torsion_atom_site_label_3
_geom_torsion_atom_site_label_4
_geom_torsion
_geom_torsion_site_symmetry_1
_geom_torsion_site_symmetry_2
_geom_torsion_site_symmetry_3
_geom_torsion_site_symmetry_4
C5 N1 C1 C2 0.2(5) . . . .
N1 C1 C2 C3 0.5(5) . . . .
C1 C2 C3 C4 -0.7(4) . . . .
C1 C2 C3 C6 179.9(3) . . . .
C2 C3 C4 C5 0.4(5) . . . .
C6 C3 C4 C5 179.7(3) . . . .
C1 N1 C5 C4 -0.6(6) . . . .
C3 C4 C5 N1 0.3(6) . . . .
C17 C8 C9 C10 -1.8(4) . . . .
C7 C8 C9 C10 176.4(3) . . . .
C8 C9 C10 C11 -2.5(4) . . . .
C9 C10 C11 C12 3.3(4) . . . .
C10 C11 C12 C13 178.5(3) . . . .
C10 C11 C12 C17 0.1(4) . . . .
C11 C12 C13 C14 -174.9(2) . . . .
C17 C12 C13 C14 3.5(4) . . . .
C12 C13 C14 C18 178.8(2) . . . .
C12 C13 C14 C15 0.2(4) . . . .
C13 C14 C15 C16 -3.6(3) . . . .
C18 C14 C15 C16 177.7(2) . . . .
C13 C14 C15 C21 175.9(2) . . . .
C18 C14 C15 C21 -2.8(3) . . . .
C21 C15 C16 C17 -176.3(2) . . . .
C14 C15 C16 C17 3.2(3) . . . .
C15 C16 C17 C12 0.6(3) . . . .
C15 C16 C17 C8 179.3(2) . . . .
C13 C12 C17 C16 -3.9(3) . . . .
C11 C12 C17 C16 174.6(2) . . . .
C13 C12 C17 C8 177.3(2) . . . .
C11 C12 C17 C8 -4.2(3) . . . .
C9 C8 C17 C16 -173.6(2) . . . .
C7 C8 C17 C16 8.1(3) . . . .
C9 C8 C17 C12 5.1(3) . . . .
C7 C8 C17 C12 -173.2(2) . . . .
C13 C14 C18 C19 -176.7(3) . . . .
C15 C14 C18 C19 1.9(4) . . . .
C14 C18 C19 C20 0.2(5) . . . .
C18 C19 C20 C21 -1.5(5) . . . .
C19 C20 C21 C22 179.0(3) . . . .
C19 C20 C21 C15 0.6(4) . . . .
C16 C15 C21 C20 -179.0(2) . . . .
C14 C15 C21 C20 1.6(4) . . . .
C16 C15 C21 C22 2.6(4) . . . .
C14 C15 C21 C22 -176.9(2) . . . .
C28 C24 C25 C26 1.3(5) . . . .
C23 C24 C25 C26 -178.0(3) . . . .
C27 N2 C26 C25 -1.9(6) . . . .
C24 C25 C26 N2 0.3(6) . . . .
C26 N2 C27 C28 2.0(6) . . . .
N2 C27 C28 C24 -0.5(5) . . . .
C25 C24 C28 C27 -1.2(4) . . . .
C23 C24 C28 C27 178.1(3) . . . .
C31 C29 C30 F1 -179.8(2) . . . .
I1 C29 C30 F1 -1.7(3) . . . .
C31 C29 C30 C31 0.7(4) . . . 2_677
I1 C29 C30 C31 178.81(18) . . . 2_677
C30 C29 C31 F2 179.2(2) . . . .
I1 C29 C31 F2 1.1(3) . . . .
C30 C29 C31 C30 -0.7(4) . . . 2_677
I1 C29 C31 C30 -178.81(18) . . . 2_677
